data_4075920
loop_
_publ_author_name
'Bruce, Michael I.'
'Costuas, Karine'
'Davin, Thomas'
'Ellis, Benjamin G.'
'Halet, Jean-Fran\,cois'
'Lapinte, Claude'
'Low, Paul J.'
'Smith, Mark E.'
'Skelton, Brian W.'
'Toupet, Loic'
'White, Allan H.'

_publ_section_title
;
 Iron versus Ruthenium:&#x00A0; Dramatic Changes in Electronic Structure
 Result from Replacement of One Fe by Ru in
 [{Cp*(dppe)Fe}-CC-CC-{Fe(dppe)Cp*}]n+(n= 0, 1, 2)
;
_journal_issue 16
_journal_name_full Organometallics
_journal_page_first 3864
_journal_paper_doi 10.1021/om050293a
_journal_volume 24
_journal_year 2005
_chemical_formula_moiety 'C81 H74 Fe P4 Ru, 0.5(C H2 Cl2)'
_chemical_formula_sum 'C81.5 H75 Cl Fe P4 Ru'
_chemical_formula_weight 1370.76
_space_group_IT_number 2
_symmetry_cell_setting triclinic
_symmetry_space_group_name_Hall '-P 1'
_symmetry_space_group_name_H-M 'P -1'
_cell_angle_alpha 80.484(3)
_cell_angle_beta 86.577(3)
_cell_angle_gamma 76.503(3)
_cell_formula_units_Z 2
_cell_length_a 12.246(2)
_cell_length_b 15.975(3)
_cell_length_c 17.889(3)
_cell_measurement_reflns_used 3812
_cell_measurement_temperature 150(2)
_cell_measurement_theta_max 24.4
_cell_measurement_theta_min 2.5
_cell_volume 3355.3(10)
_computing_cell_refinement 'Siemens SAINT (Siemens, 1995)'
_computing_data_collection 'Siemens SMART (Siemens, 1995)'
_computing_data_reduction 'xtal ADDREF SORTRF'
_computing_molecular_graphics xtal
_computing_publication_material 'xtal BONDLA CIFIO'
_computing_structure_refinement 'xtal CRYLSQ'
_computing_structure_solution xtal
_diffrn_ambient_temperature 150(2)
_diffrn_measured_fraction_theta_full 1.0
_diffrn_measured_fraction_theta_max 1.0
_diffrn_measurement_device_type
;
Bruker SMART CCD diffractometer
;
_diffrn_measurement_method '\w scans'
_diffrn_radiation_detector 'CCD area detector'
_diffrn_radiation_monochromator graphite
_diffrn_radiation_source 'sealed tube'
_diffrn_radiation_type 'Mo K\a'
_diffrn_radiation_wavelength .71073
_diffrn_reflns_av_R_equivalents .067
_diffrn_reflns_av_sigmaI/netI .134
_diffrn_reflns_limit_h_max 14
_diffrn_reflns_limit_h_min -14
_diffrn_reflns_limit_k_max 18
_diffrn_reflns_limit_k_min -18
_diffrn_reflns_limit_l_max 21
_diffrn_reflns_limit_l_min -21
_diffrn_reflns_number 33967
_diffrn_reflns_theta_full 25.0
_diffrn_reflns_theta_max 25.0
_diffrn_reflns_theta_min 1.15
_diffrn_standards_decay_% 0
_diffrn_standards_number 0
_exptl_absorpt_coefficient_mu .622
_exptl_absorpt_correction_T_max .83
_exptl_absorpt_correction_T_min .57
_exptl_absorpt_correction_type multi-scan
_exptl_absorpt_process_details
;
 SADABS; Sheldrick, 1996
;
_exptl_crystal_colour magenta
_exptl_crystal_density_diffrn 1.357
_exptl_crystal_density_method 'not measured'
_exptl_crystal_description plate
_exptl_crystal_F_000 1422
_exptl_crystal_size_max .15
_exptl_crystal_size_mid .11
_exptl_crystal_size_min .04
_refine_diff_density_max 1.314
_refine_diff_density_min -1.247
_refine_ls_extinction_method none
_refine_ls_goodness_of_fit_all .961
_refine_ls_goodness_of_fit_ref 1.042
_refine_ls_hydrogen_treatment noref
_refine_ls_matrix_type atomblock
_refine_ls_number_constraints 0
_refine_ls_number_parameters 818
_refine_ls_number_reflns 7387
_refine_ls_number_restraints 6
_refine_ls_R_factor_all .103
_refine_ls_R_factor_gt .059
_refine_ls_shift/su_max .032
_refine_ls_shift/su_mean .001
_refine_ls_structure_factor_coef F
_refine_ls_weighting_scheme calc
_refine_ls_wR_factor_all .083
_refine_ls_wR_factor_ref .07
_reflns_d_resolution_high .842
_reflns_d_resolution_low 17.577
_reflns_Friedel_coverage 0
_reflns_limit_h_max 14
_reflns_limit_h_min 0
_reflns_limit_k_max 18
_reflns_limit_k_min -18
_reflns_limit_l_max 21
_reflns_limit_l_min -21
_reflns_number_gt 7387
_reflns_number_total 11756
_reflns_threshold_expression 'F    > 4.00 sig(F   )'
_cod_data_source_file om050293asi20050418_054435.cif
_cod_data_source_block 8(0.5CH2Cl2)
_cod_original_sg_symbol_Hall -p_1
_cod_original_sg_symbol_H-M P_-1
_cod_original_formula_sum 'C81.5 H75 Cl1 Fe1 P4 Ru1'
_cod_database_code 4075920

loop_
_symmetry_equiv_pos_as_xyz
+x,+y,+z
-x,-y,-z

loop_
_atom_site_label
_atom_site_fract_x
_atom_site_fract_y
_atom_site_fract_z
_atom_site_U_iso_or_equiv
_atom_site_adp_type
_atom_site_occupancy
Ru1 .87940(4) .22445(3) .37629(3) .0326(4) Uani 1.00000
Fe2 .64663(6) .68389(5) .14843(4) .0264(6) Uani 1.00000
P11 .71441(13) .19381(10) .34825(8) .0312(11) Uani 1.00000
C1111 .7177(5) .0780(4) .3787(3) .035(5) Uani 1.00000
C1112 .6628(6) .0447(4) .4439(3) .052(6) Uani 1.00000
C1113 .6778(6) -.0434(4) .4678(4) .060(6) Uani 1.00000
C1114 .7474(6) -.1016(4) .4284(4) .052(6) Uani 1.00000
C1115 .8029(5) -.0708(4) .3640(3) .040(5) Uani 1.00000
C1116 .7887(5) .0167(4) .3392(3) .038(5) Uani 1.00000
C1121 .5906(5) .2477(4) .4010(3) .042(5) Uani 1.00000
C1122 .5981(6) .3091(4) .4444(3) .053(5) Uani 1.00000
C1123 .5043(6) .3498(5) .4840(4) .068(6) Uani 1.00000
C1124 .4017(6) .3284(5) .4777(4) .074(6) Uani 1.00000
C1125 .3935(6) .2686(5) .4330(4) .071(6) Uani 1.00000
C1126 .4863(5) .2274(4) .3952(4) .053(6) Uani 1.00000
C1131 .6523(4) .2170(4) .2541(3) .031(4) Uani 1.00000
C1132 .6275(5) .3030(4) .2182(3) .037(5) Uani 1.00000
C1133 .5783(5) .3258(4) .1480(3) .043(5) Uani 1.00000
C1134 .5529(5) .2634(4) .1118(3) .040(5) Uani 1.00000
C1135 .5756(5) .1779(4) .1459(3) .040(5) Uani 1.00000
C1136 .6254(5) .1549(4) .2176(3) .037(5) Uani 1.00000
P12 .98547(13) .19921(10) .26917(8) .0335(11) Uani 1.00000
C1211 1.0512(5) .0862(4) .2558(3) .037(5) Uani 1.00000
C1212 1.0543(5) .0172(4) .3142(3) .042(5) Uani 1.00000
C1213 1.1007(6) -.0673(4) .3036(3) .049(5) Uani 1.00000
C1214 1.1450(6) -.0851(4) .2338(4) .058(6) Uani 1.00000
C1215 1.1448(6) -.0179(4) .1743(4) .056(6) Uani 1.00000
C1216 1.0991(5) .0682(4) .1857(4) .049(5) Uani 1.00000
C1221 1.1093(5) .2479(4) .2667(3) .041(5) Uani 1.00000
C1222 1.0945(5) .3302(4) .2864(4) .048(5) Uani 1.00000
C1223 1.1829(6) .3719(5) .2824(4) .061(6) Uani 1.00000
C1224 1.2892(6) .3304(5) .2588(4) .070(7) Uani 1.00000
C1225 1.3045(5) .2509(5) .2389(4) .068(7) Uani 1.00000
C1226 1.2163(5) .2072(4) .2431(4) .054(6) Uani 1.00000
C1231 .9294(4) .2415(4) .1742(3) .033(4) Uani 1.00000
C1232 .9439(5) .3217(4) .1354(3) .036(5) Uani 1.00000
C1233 .9028(5) .3514(4) .0629(3) .038(5) Uani 1.00000
C1234 .8470(5) .3021(4) .0291(3) .038(5) Uani 1.00000
C1235 .8305(5) .2242(4) .0677(3) .039(5) Uani 1.00000
C1236 .8720(5) .1937(4) .1402(3) .033(4) Uani 1.00000
C1 .8224(5) .3459(4) .3197(3) .035(4) Uani 1.00000
C2 .7890(4) .4188(4) .2837(3) .030(4) Uani 1.00000
C3 .7480(4) .5001(4) .2408(3) .030(4) Uani 1.00000
C4 .7074(4) .5725(3) .2044(3) .028(4) Uani 1.00000
C101 .8914(6) .2658(4) .4877(3) .052(6) Uani 1.00000
C102 .8475(5) .1903(4) .5007(3) .045(5) Uani 1.00000
C103 .9298(5) .1194(4) .4768(3) .043(5) Uani 1.00000
C104 1.0251(5) .1538(4) .4498(3) .046(5) Uani 1.00000
C105 1.0025(6) .2436(4) .4559(4) .055(6) Uani 1.00000
P21 .79853(12) .71549(10) .18034(8) .0301(11) Uani 1.00000
C2111 .8319(5) .8193(4) .1356(3) .035(5) Uani 1.00000
C2112 .9034(5) .8213(4) .0708(3) .037(5) Uani 1.00000
C2113 .9191(5) .8989(4) .0305(3) .044(5) Uani 1.00000
C2114 .8655(5) .9766(4) .0528(4) .047(5) Uani 1.00000
C2115 .7960(5) .9759(4) .1177(4) .045(5) Uani 1.00000
C2116 .7788(5) .8989(4) .1569(3) .038(5) Uani 1.00000
C2121 .9368(4) .6431(4) .1696(3) .032(4) Uani 1.00000
C2122 .9518(5) .5719(4) .1311(3) .036(5) Uani 1.00000
C2123 1.0582(5) .5213(4) .1195(3) .042(5) Uani 1.00000
C2124 1.1522(5) .5405(4) .1463(3) .046(5) Uani 1.00000
C2125 1.1385(5) .6100(4) .1848(3) .046(5) Uani 1.00000
C2126 1.0325(5) .6608(4) .1967(3) .043(5) Uani 1.00000
C21 .7906(5) .7244(4) .2838(3) .040(5) Uani 1.00000
C22 .6951(5) .6870(4) .3233(3) .033(4) Uani 1.00000
P22 .57811(12) .71668(9) .25762(8) .0286(11) Uani 1.00000
C2211 .5194(5) .8300(4) .2720(3) .032(4) Uani 1.00000
C2212 .5043(5) .8967(4) .2123(3) .036(5) Uani 1.00000
C2213 .4609(5) .9827(4) .2229(4) .046(5) Uani 1.00000
C2214 .4325(6) 1.0022(4) .2943(4) .054(6) Uani 1.00000
C2215 .4486(6) .9361(4) .3546(4) .059(6) Uani 1.00000
C2216 .4908(5) .8514(4) .3451(3) .045(5) Uani 1.00000
C2221 .4690(5) .6631(4) .3036(3) .031(4) Uani 1.00000
C2222 .4918(5) .5729(4) .3217(3) .037(5) Uani 1.00000
C2223 .4069(6) .5304(4) .3505(3) .047(5) Uani 1.00000
C2224 .2975(5) .5779(4) .3606(4) .049(5) Uani 1.00000
C2225 .2751(5) .6673(4) .3438(4) .045(5) Uani 1.00000
C2226 .3588(5) .7106(4) .3148(3) .038(5) Uani 1.00000
C201 .6307(4) .6223(3) .0555(3) .027(4) Uani 1.00000
C2011 .6833(5) .5318(4) .0403(3) .039(5) Uani 1.00000
C202 .6699(5) .6988(4) .0277(3) .031(4) Uani 1.00000
C2021 .7697(5) .7024(4) -.0238(3) .045(5) Uani 1.00000
C203 .5881(5) .7718(4) .0474(3) .032(4) Uani 1.00000
C2031 .5893(6) .8646(4) .0187(3) .046(5) Uani 1.00000
C204 .4970(5) .7394(4) .0863(3) .032(4) Uani 1.00000
C2041 .3834(5) .7924(4) .1064(3) .043(5) Uani 1.00000
C205 .5233(5) .6469(4) .0928(3) .031(4) Uani 1.00000
C2051 .4512(5) .5861(4) .1251(3) .042(5) Uani 1.00000
Cl11 .9418(10) .5006(8) .3793(8) .133(13) Uani .25000
Cl12 .8840(10) .5854(12) .5019(11) .20(2) Uani .25000
C10 .9867(17) .5856(13) .4217(12) .028(5) Uiso .25000
Cl21 .986(2) .5352(16) .4036(15) .295(8) Uiso .25000
Cl22 .8248(19) .5002(14) .4613(13) .248(7) Uiso .25000
C20 .910(2) .5703(17) .4510(15) .056(7) Uiso .25000
H1112 .61536 .08518 .47332 .06200 Uiso 1.00000
H1113 .63810 -.06369 .51316 .07200 Uiso 1.00000
H1114 .75739 -.16441 .44587 .06300 Uiso 1.00000
H1115 .85314 -.11245 .33540 .05000 Uiso 1.00000
H1116 .82919 .03800 .29395 .04500 Uiso 1.00000
H1122 .67050 .32475 .44795 .06800 Uiso 1.00000
H1123 .50992 .39292 .51545 .08800 Uiso 1.00000
H1124 .33637 .35529 .50599 .08800 Uiso 1.00000
H1125 .32131 .25572 .42790 .08900 Uiso 1.00000
H1126 .47982 .18397 .36429 .06800 Uiso 1.00000
H1132 .64341 .34807 .24347 .04700 Uiso 1.00000
H1133 .56070 .38573 .12391 .05100 Uiso 1.00000
H1134 .52060 .28028 .06189 .04800 Uiso 1.00000
H1135 .55855 .13273 .12066 .05200 Uiso 1.00000
H1136 .63918 .09394 .24207 .04400 Uiso 1.00000
H1212 1.02292 .02780 .36326 .05400 Uiso 1.00000
H1213 1.10194 -.11553 .34506 .06000 Uiso 1.00000
H1214 1.17655 -.14515 .22675 .06800 Uiso 1.00000
H1215 1.17680 -.03015 .12568 .06800 Uiso 1.00000
H1216 1.10107 .11592 .14377 .06200 Uiso 1.00000
H1222 1.02008 .35937 .30152 .06100 Uiso 1.00000
H1223 1.17169 .42970 .29621 .07900 Uiso 1.00000
H1224 1.35245 .35707 .25685 .08800 Uiso 1.00000
H1225 1.37826 .22206 .22065 .08600 Uiso 1.00000
H1226 1.22953 .14776 .22899 .07100 Uiso 1.00000
H1232 .98096 .35717 .15931 .04600 Uiso 1.00000
H1233 .91346 .40722 .03653 .04700 Uiso 1.00000
H1234 .81842 .32318 -.02214 .04900 Uiso 1.00000
H1235 .79000 .18894 .04396 .05100 Uiso 1.00000
H1236 .86143 .13823 .16739 .04300 Uiso 1.00000
H101 .85247 .32264 .49931 .06300 Uiso 1.00000
H102 .77408 .18787 .52216 .05700 Uiso 1.00000
H103 .92220 .06053 .47821 .05400 Uiso 1.00000
H104 1.09465 .11980 .43007 .05800 Uiso 1.00000
H105 1.05399 .28326 .44113 .07000 Uiso 1.00000
H2112 .94069 .76660 .05494 .04900 Uiso 1.00000
H2113 .96869 .89804 -.01377 .05400 Uiso 1.00000
H2114 .87718 1.03119 .02456 .05900 Uiso 1.00000
H2115 .76040 1.03049 .13421 .05600 Uiso 1.00000
H2116 .72614 .90039 .19943 .04800 Uiso 1.00000
H2122 .88680 .55786 .11263 .04400 Uiso 1.00000
H2123 1.06706 .47195 .09160 .05600 Uiso 1.00000
H2124 1.22742 .50503 .13803 .05500 Uiso 1.00000
H2125 1.20256 .62483 .20359 .05600 Uiso 1.00000
H2126 1.02407 .70865 .22535 .05400 Uiso 1.00000
H21a .86119 .69478 .30635 .04800 Uiso 1.00000
H21b .77896 .78521 .28912 .04800 Uiso 1.00000
H22a .67260 .70984 .36955 .03900 Uiso 1.00000
H22b .71887 .62479 .33564 .03900 Uiso 1.00000
H2212 .52215 .88424 .16134 .04600 Uiso 1.00000
H2213 .45269 1.02858 .17902 .05800 Uiso 1.00000
H2214 .40269 1.06130 .30232 .06500 Uiso 1.00000
H2215 .43286 .95017 .40529 .07000 Uiso 1.00000
H2216 .49808 .80598 .38893 .05400 Uiso 1.00000
H2222 .56630 .53933 .31395 .04800 Uiso 1.00000
H2223 .42594 .46643 .36357 .05600 Uiso 1.00000
H2224 .23862 .54872 .37914 .06100 Uiso 1.00000
H2225 .19959 .70114 .35254 .05800 Uiso 1.00000
H2226 .34093 .77279 .30185 .04700 Uiso 1.00000
H2011a .70393 .49358 .08734 .05600 Uiso 1.00000
H2011b .75023 .53155 .00969 .05600 Uiso 1.00000
H2011c .63295 .50925 .01474 .05600 Uiso 1.00000
H2021a .75165 .69985 -.07438 .06700 Uiso 1.00000
H2021b .83054 .65423 -.00776 .06700 Uiso 1.00000
H2021c .79316 .75554 -.02356 .06700 Uiso 1.00000
H2031a .59289 .87587 -.03552 .06600 Uiso 1.00000
H2031b .52418 .90355 .03560 .06600 Uiso 1.00000
H2031c .65331 .87943 .03716 .06600 Uiso 1.00000
H2041a .35409 .76442 .15318 .06200 Uiso 1.00000
H2041b .33060 .79758 .06787 .06200 Uiso 1.00000
H2041c .38760 .84916 .11383 .06200 Uiso 1.00000
H2051a .40477 .57957 .08672 .06200 Uiso 1.00000
H2051b .40381 .61015 .16472 .06200 Uiso 1.00000
H2051c .49603 .52937 .14492 .06200 Uiso 1.00000
H10a .95225 .63282 .39540 .15400 Uiso .25000
H10b 1.04324 .56214 .44132 .15400 Uiso .25000
H20a .84979 .63083 .44360 .09500 Uiso .25000
H20b .92106 .57213 .50951 .09500 Uiso .25000

loop_
_atom_site_aniso_label
_atom_site_aniso_U_11
_atom_site_aniso_U_22
_atom_site_aniso_U_33
_atom_site_aniso_U_12
_atom_site_aniso_U_13
_atom_site_aniso_U_23
Ru1 .0368(3) .0348(3) .0203(3) .0015(2) -.0029(2) -.0004(2)
Fe2 .0267(5) .0310(5) .0190(4) -.0041(4) .0022(3) -.0016(3)
P11 .0355(9) .0344(9) .0185(8) -.0013(7) .0023(6) .0003(6)
C1111 .044(4) .038(3) .024(3) -.010(3) -.003(3) -.005(3)
C1112 .071(5) .047(4) .032(4) -.015(4) .018(3) .004(3)
C1113 .080(5) .056(4) .037(4) -.015(4) .018(4) .008(3)
C1114 .061(5) .045(4) .049(4) -.017(3) -.015(3) .003(3)
C1115 .045(4) .042(4) .033(4) -.009(3) -.005(3) -.006(3)
C1116 .040(4) .047(4) .025(3) -.010(3) -.001(3) -.001(3)
C1121 .048(4) .048(4) .017(3) .006(3) .006(3) .007(3)
C1122 .057(4) .058(4) .024(3) .016(3) .008(3) .007(3)
C1123 .088(6) .061(5) .024(4) .032(4) .008(4) .010(3)
C1124 .070(5) .084(5) .028(4) .036(4) .021(3) .022(4)
C1125 .047(4) .094(6) .040(4) .017(4) .017(3) .025(4)
C1126 .044(4) .062(5) .039(4) .003(3) .007(3) .011(3)
C1131 .027(3) .038(3) .027(3) -.005(3) -.000(2) -.004(3)
C1132 .035(4) .045(4) .030(3) -.007(3) -.005(3) -.004(3)
C1133 .039(4) .049(4) .033(4) -.005(3) -.003(3) .009(3)
C1134 .033(4) .054(4) .030(3) -.012(3) -.005(3) .005(3)
C1135 .040(4) .053(4) .026(3) -.012(3) -.001(3) -.006(3)
C1136 .028(3) .046(4) .031(3) -.004(3) .002(3) .001(3)
P12 .0319(9) .0372(9) .0253(8) .0010(7) -.0001(7) -.0002(7)
C1211 .036(4) .045(4) .023(3) .005(3) -.002(3) -.000(3)
C1212 .042(4) .046(4) .029(3) .002(3) .001(3) -.002(3)
C1213 .056(4) .045(4) .033(4) .009(3) -.003(3) .000(3)
C1214 .062(5) .049(4) .045(4) .025(4) -.008(4) -.007(3)
C1215 .054(4) .062(5) .037(4) .016(4) .004(3) -.008(3)
C1216 .049(4) .050(4) .034(4) .011(3) .010(3) .000(3)
C1221 .031(3) .051(4) .033(4) -.005(3) -.007(3) .009(3)
C1222 .045(4) .059(4) .039(4) -.011(3) -.012(3) .002(3)
C1223 .062(5) .069(5) .052(5) -.026(4) -.025(4) .015(4)
C1224 .052(5) .087(6) .067(5) -.028(4) -.023(4) .024(4)
C1225 .031(4) .104(6) .058(5) -.013(4) -.002(3) .013(4)
C1226 .030(4) .068(5) .054(5) -.003(3) -.002(3) .002(4)
C1231 .027(3) .038(3) .024(3) .004(3) .007(2) .003(3)
C1232 .033(3) .041(4) .029(3) -.000(3) .002(3) -.003(3)
C1233 .039(4) .042(4) .024(3) -.002(3) .005(3) .007(3)
C1234 .036(4) .051(4) .023(3) .000(3) .010(3) -.010(3)
C1235 .041(4) .050(4) .022(3) -.001(3) .003(3) -.006(3)
C1236 .032(3) .039(3) .027(3) -.006(3) .010(3) -.008(3)
C1 .036(3) .044(4) .023(3) -.005(3) .001(3) -.006(3)
C2 .031(3) .034(3) .025(3) -.004(3) .002(2) -.006(3)
C3 .026(3) .040(3) .022(3) -.005(3) .002(2) -.008(3)
C4 .024(3) .037(3) .025(3) -.004(2) .004(2) -.012(3)
C101 .077(5) .046(4) .027(4) .005(4) -.020(3) -.006(3)
C102 .050(4) .060(4) .019(3) .001(3) -.007(3) -.004(3)
C103 .055(4) .039(4) .024(3) .006(3) -.017(3) .006(3)
C104 .044(4) .053(4) .033(4) .006(3) -.009(3) -.003(3)
C105 .069(5) .056(4) .037(4) .002(4) -.030(4) -.010(3)
P21 .0286(8) .0383(9) .0238(8) -.0083(7) .0029(6) -.0064(7)
C2111 .029(3) .044(4) .032(3) -.012(3) .000(3) -.005(3)
C2112 .034(4) .045(4) .033(4) -.015(3) .006(3) -.006(3)
C2113 .051(4) .049(4) .038(4) -.021(3) .016(3) -.013(3)
C2114 .048(4) .046(4) .052(4) -.023(3) .012(3) -.010(3)
C2115 .044(4) .035(4) .057(4) -.007(3) .012(3) -.015(3)
C2116 .039(4) .039(4) .041(4) -.013(3) .011(3) -.017(3)
C2121 .025(3) .044(4) .026(3) -.008(3) .002(2) -.001(3)
C2122 .030(3) .053(4) .025(3) -.012(3) .005(3) -.000(3)
C2123 .041(4) .049(4) .032(4) -.008(3) .014(3) .001(3)
C2124 .028(3) .065(4) .037(4) -.004(3) .007(3) .007(3)
C2125 .026(3) .073(5) .035(4) -.011(3) .001(3) .001(3)
C2126 .034(4) .061(4) .033(4) -.008(3) .003(3) -.008(3)
C21 .043(4) .053(4) .025(3) -.014(3) .001(3) -.007(3)
C22 .039(4) .037(3) .021(3) -.004(3) .003(3) -.005(3)
P22 .0320(8) .0313(8) .0200(8) -.0041(7) .0037(6) -.0028(6)
C2211 .036(3) .037(3) .023(3) -.009(3) .006(3) -.001(3)
C2212 .043(4) .037(3) .026(3) -.008(3) .010(3) .000(3)
C2213 .057(4) .032(3) .044(4) -.009(3) .003(3) .001(3)
C2214 .069(5) .036(4) .053(5) -.003(3) .006(4) -.013(3)
C2215 .086(6) .050(4) .031(4) .003(4) .014(4) -.015(3)
C2216 .062(4) .037(4) .028(3) .001(3) .007(3) -.003(3)
C2221 .035(3) .038(3) .019(3) -.011(3) .008(2) -.002(3)
C2222 .036(4) .041(4) .030(3) -.010(3) .004(3) .003(3)
C2223 .059(4) .048(4) .035(4) -.020(3) -.000(3) .005(3)
C2224 .038(4) .073(5) .037(4) -.025(3) .004(3) .006(3)
C2225 .029(4) .062(4) .041(4) -.009(3) .009(3) -.003(3)
C2226 .035(4) .049(4) .028(3) -.006(3) .002(3) -.002(3)
C201 .024(3) .036(3) .021(3) -.002(2) .005(2) -.010(2)
C2011 .038(4) .051(4) .030(3) -.012(3) .004(3) -.008(3)
C202 .032(3) .043(3) .019(3) -.010(3) -.002(2) -.001(3)
C2021 .043(4) .068(5) .023(3) -.017(3) .008(3) -.004(3)
C203 .041(4) .036(3) .019(3) -.006(3) -.003(3) -.006(3)
C2031 .063(5) .042(4) .027(3) -.012(3) -.002(3) .009(3)
C204 .030(3) .043(3) .022(3) -.005(3) -.006(2) -.003(3)
C2041 .037(4) .054(4) .032(4) .001(3) -.004(3) -.009(3)
C205 .036(3) .035(3) .023(3) -.006(3) -.004(3) -.006(3)
C2051 .039(4) .055(4) .036(4) -.017(3) .003(3) -.012(3)
Cl11 .108(9) .119(9) .177(13) .007(7) -.047(8) -.065(9)
Cl12 .077(8) .27(2) .28(2) -.017(10) .013(10) -.183(17)

loop_
_atom_type_symbol
_atom_type_oxidation_number
_atom_type_number_in_cell
_atom_type_scat_dispersion_real
_atom_type_scat_dispersion_imag
_atom_type_scat_source
C 0 163 .002 .002 'Int Tables Vol IV Tables 2.2B and 2.3.1'
H 0 150 0 0 'Int Tables Vol IV Tables 2.2B and 2.3.1'
Cl 0 2 .132 .159 'Int Tables Vol IV Tables 2.2B and 2.3.1'
Fe 0 2 .301 .845 'Int Tables Vol IV Tables 2.2B and 2.3.1'
P 0 8 .09 .095 'Int Tables Vol IV Tables 2.2B and 2.3.1'
Ru 0 2 -1.42 .836 'Int Tables Vol IV Tables 2.2B and 2.3.1'

loop_
_geom_angle_atom_site_label_1
_geom_angle_atom_site_label_2
_geom_angle_atom_site_label_3
_geom_angle
P11 Ru1 P12 101.49(6)
P11 Ru1 C1 87.56(19)
P11 Ru1 C101 118.2(2)
P11 Ru1 C102 91.66(18)
P11 Ru1 C103 99.46(18)
P11 Ru1 C104 134.64(18)
P11 Ru1 C105 153.48(17)
P12 Ru1 C1 85.55(16)
P12 Ru1 C101 140.3(2)
P12 Ru1 C102 150.21(15)
P12 Ru1 C103 113.45(15)
P12 Ru1 C104 91.00(16)
P12 Ru1 C105 103.54(17)
C1 Ru1 C101 95.7(2)
C1 Ru1 C102 122.0(2)
C1 Ru1 C103 157.6(2)
C1 Ru1 C104 137.2(3)
C1 Ru1 C105 102.9(3)
C101 Ru1 C102 36.9(3)
C101 Ru1 C103 62.2(2)
C101 Ru1 C104 61.7(2)
C101 Ru1 C105 37.4(2)
C102 Ru1 C103 37.3(2)
C102 Ru1 C104 61.5(2)
C102 Ru1 C105 62.1(2)
C103 Ru1 C104 37.0(2)
C103 Ru1 C105 62.4(2)
C104 Ru1 C105 36.9(2)
C4 Fe2 P21 84.07(18)
C4 Fe2 P22 84.61(17)
C4 Fe2 C201 88.7(2)
C4 Fe2 C202 117.1(2)
C4 Fe2 C203 154.0(2)
C4 Fe2 C204 134.3(2)
C4 Fe2 C205 97.0(2)
P21 Fe2 P22 85.77(7)
P21 Fe2 C201 125.94(15)
P21 Fe2 C202 100.34(17)
P21 Fe2 C203 107.21(18)
P21 Fe2 C204 141.63(17)
P21 Fe2 C205 165.61(15)
P22 Fe2 C201 146.72(16)
P22 Fe2 C202 157.75(14)
P22 Fe2 C203 118.87(15)
P22 Fe2 C204 96.61(15)
P22 Fe2 C205 108.62(15)
C201 Fe2 C202 39.0(2)
C201 Fe2 C203 65.6(2)
C201 Fe2 C204 65.8(2)
C201 Fe2 C205 40.0(2)
C202 Fe2 C203 38.9(2)
C202 Fe2 C204 65.4(2)
C202 Fe2 C205 66.3(2)
C203 Fe2 C204 39.2(2)
C203 Fe2 C205 66.3(2)
C204 Fe2 C205 39.3(2)
Ru1 P11 C1111 110.4(2)
Ru1 P11 C1121 114.0(2)
Ru1 P11 C1131 125.6(2)
C1111 P11 C1121 102.6(3)
C1111 P11 C1131 103.4(3)
C1121 P11 C1131 98.0(2)
P11 C1111 C1112 124.5(4)
P11 C1111 C1116 118.5(4)
C1112 C1111 C1116 116.6(5)
C1111 C1112 C1113 121.6(6)
C1111 C1112 H1112 118.7
C1113 C1112 H1112 119.7
C1112 C1113 C1114 120.6(6)
C1112 C1113 H1113 119.0
C1114 C1113 H1113 120.4
C1113 C1114 C1115 119.1(6)
C1113 C1114 H1114 120.0
C1115 C1114 H1114 120.8
C1114 C1115 C1116 121.1(5)
C1114 C1115 H1115 119.5
C1116 C1115 H1115 119.4
C1111 C1116 C1115 120.9(5)
C1111 C1116 H1116 118.5
C1115 C1116 H1116 120.5
P11 C1121 C1122 121.1(5)
P11 C1121 C1126 119.8(5)
C1122 C1121 C1126 119.1(6)
C1121 C1122 C1123 120.9(7)
C1121 C1122 H1122 119.7
C1123 C1122 H1122 119.4
C1122 C1123 C1124 119.1(7)
C1122 C1123 H1123 120.9
C1124 C1123 H1123 120.0
C1123 C1124 C1125 120.1(6)
C1123 C1124 H1124 119.8
C1125 C1124 H1124 120.1
C1124 C1125 C1126 120.7(7)
C1124 C1125 H1125 119.3
C1126 C1125 H1125 120.0
C1121 C1126 C1125 120.1(7)
C1121 C1126 H1126 119.9
C1125 C1126 H1126 120.0
P11 C1131 C1132 117.8(5)
P11 C1131 C1136 124.3(4)
C1132 C1131 C1136 117.9(5)
C1131 C1132 C1133 121.1(6)
C1131 C1132 H1132 119.4
C1133 C1132 H1132 119.5
C1132 C1133 C1134 120.6(5)
C1132 C1133 H1133 120.4
C1134 C1133 H1133 119.0
C1133 C1134 C1135 119.8(5)
C1133 C1134 H1134 119.5
C1135 C1134 H1134 120.8
C1134 C1135 C1136 119.6(6)
C1134 C1135 H1135 120.7
C1136 C1135 H1135 119.7
C1131 C1136 C1135 121.0(5)
C1131 C1136 H1136 120.1
C1135 C1136 H1136 118.8
Ru1 P12 C1211 119.60(18)
Ru1 P12 C1221 109.4(2)
Ru1 P12 C1231 121.75(17)
C1211 P12 C1221 101.9(3)
C1211 P12 C1231 99.2(3)
C1221 P12 C1231 102.0(3)
P12 C1211 C1212 121.4(4)
P12 C1211 C1216 120.5(4)
C1212 C1211 C1216 118.2(5)
C1211 C1212 C1213 121.3(5)
C1211 C1212 H1212 119.9
C1213 C1212 H1212 118.7
C1212 C1213 C1214 120.4(5)
C1212 C1213 H1213 120.7
C1214 C1213 H1213 118.9
C1213 C1214 C1215 120.0(6)
C1213 C1214 H1214 119.7
C1215 C1214 H1214 120.3
C1214 C1215 C1216 119.4(6)
C1214 C1215 H1215 120.1
C1216 C1215 H1215 120.5
C1211 C1216 C1215 120.7(5)
C1211 C1216 H1216 120.1
C1215 C1216 H1216 119.2
P12 C1221 C1222 118.6(4)
P12 C1221 C1226 123.2(5)
C1222 C1221 C1226 118.1(6)
C1221 C1222 C1223 121.4(6)
C1221 C1222 H1222 118.4
C1223 C1222 H1222 120.1
C1222 C1223 C1224 119.8(7)
C1222 C1223 H1223 120.9
C1224 C1223 H1223 119.3
C1223 C1224 C1225 119.4(8)
C1223 C1224 H1224 121.5
C1225 C1224 H1224 119.1
C1224 C1225 C1226 121.8(6)
C1224 C1225 H1225 120.0
C1226 C1225 H1225 118.2
C1221 C1226 C1225 119.5(7)
C1221 C1226 H1226 119.8
C1225 C1226 H1226 120.7
P12 C1231 C1232 121.0(5)
P12 C1231 C1236 119.8(4)
C1232 C1231 C1236 119.2(5)
C1231 C1232 C1233 119.9(6)
C1231 C1232 H1232 120.2
C1233 C1232 H1232 119.8
C1232 C1233 C1234 120.2(5)
C1232 C1233 H1233 119.1
C1234 C1233 H1233 120.7
C1233 C1234 C1235 120.0(5)
C1233 C1234 H1234 119.9
C1235 C1234 H1234 120.1
C1234 C1235 C1236 120.2(6)
C1234 C1235 H1235 120.3
C1236 C1235 H1235 119.5
C1231 C1236 C1235 120.5(5)
C1231 C1236 H1236 119.1
C1235 C1236 H1236 120.4
Ru1 C1 C2 178.3(5)
C1 C2 C3 177.4(7)
C2 C3 C4 177.3(6)
Fe2 C4 C3 179.4(5)
Ru1 C101 C102 71.9(4)
Ru1 C101 C105 71.8(4)
Ru1 C101 H101 122.7
C102 C101 C105 108.4(6)
C102 C101 H101 125.3
C105 C101 H101 126.4
Ru1 C102 C101 71.1(3)
Ru1 C102 C103 72.1(3)
Ru1 C102 H102 122.9
C101 C102 C103 108.8(6)
C101 C102 H102 124.7
C103 C102 H102 126.5
Ru1 C103 C102 70.7(3)
Ru1 C103 C104 71.1(3)
Ru1 C103 H103 122.7
C102 C103 C104 106.3(6)
C102 C103 H103 126.9
C104 C103 H103 126.8
Ru1 C104 C103 71.9(3)
Ru1 C104 C105 71.4(4)
Ru1 C104 H104 123.0
C103 C104 C105 109.6(5)
C103 C104 H104 124.4
C105 C104 H104 126.0
Ru1 C105 C101 70.7(4)
Ru1 C105 C104 71.7(4)
Ru1 C105 H105 122.8
C101 C105 C104 106.9(6)
C101 C105 H105 126.7
C104 C105 H105 126.4
Fe2 P21 C2111 118.77(19)
Fe2 P21 C2121 121.3(2)
Fe2 P21 C21 109.7(2)
C2111 P21 C2121 98.7(3)
C2111 P21 C21 102.9(3)
C2121 P21 C21 103.0(2)
P21 C2111 C2112 119.7(4)
P21 C2111 C2116 122.7(4)
C2112 C2111 C2116 117.1(5)
C2111 C2112 C2113 121.2(5)
C2111 C2112 H2112 118.3
C2113 C2112 H2112 120.5
C2112 C2113 C2114 120.4(6)
C2112 C2113 H2113 119.3
C2114 C2113 H2113 120.3
C2113 C2114 C2115 119.3(6)
C2113 C2114 H2114 120.3
C2115 C2114 H2114 120.4
C2114 C2115 C2116 120.3(6)
C2114 C2115 H2115 119.1
C2116 C2115 H2115 120.6
C2111 C2116 C2115 121.7(5)
C2111 C2116 H2116 119.5
C2115 C2116 H2116 118.8
P21 C2121 C2122 122.0(4)
P21 C2121 C2126 120.2(5)
C2122 C2121 C2126 117.7(5)
C2121 C2122 C2123 121.0(6)
C2121 C2122 H2122 119.1
C2123 C2122 H2122 119.9
C2122 C2123 C2124 120.4(6)
C2122 C2123 H2123 119.7
C2124 C2123 H2123 119.9
C2123 C2124 C2125 119.2(5)
C2123 C2124 H2124 120.5
C2125 C2124 H2124 120.3
C2124 C2125 C2126 120.8(6)
C2124 C2125 H2125 120.6
C2126 C2125 H2125 118.6
C2121 C2126 C2125 121.0(6)
C2121 C2126 H2126 119.3
C2125 C2126 H2126 119.7
P21 C21 C22 110.8(4)
P21 C21 H21a 109.2
P21 C21 H21b 108.8
C22 C21 H21a 110.9
C22 C21 H21b 109.8
H21a C21 H21b 107.1
C21 C22 P22 107.2(4)
C21 C22 H22a 110.9
C21 C22 H22b 110.0
P22 C22 H22a 110.5
P22 C22 H22b 110.3
H22a C22 H22b 107.9
Fe2 P22 C22 107.06(18)
Fe2 P22 C2211 122.00(18)
Fe2 P22 C2221 118.2(2)
C22 P22 C2211 100.2(3)
C22 P22 C2221 106.1(2)
C2211 P22 C2221 101.0(3)
P22 C2211 C2212 121.1(4)
P22 C2211 C2216 121.3(4)
C2212 C2211 C2216 117.6(5)
C2211 C2212 C2213 121.4(5)
C2211 C2212 H2212 119.8
C2213 C2212 H2212 118.8
C2212 C2213 C2214 120.2(5)
C2212 C2213 H2213 118.9
C2214 C2213 H2213 120.8
C2213 C2214 C2215 119.0(6)
C2213 C2214 H2214 121.0
C2215 C2214 H2214 120.0
C2214 C2215 C2216 121.5(6)
C2214 C2215 H2215 119.0
C2216 C2215 H2215 119.4
C2211 C2216 C2215 120.3(5)
C2211 C2216 H2216 120.3
C2215 C2216 H2216 119.3
P22 C2221 C2222 119.8(4)
P22 C2221 C2226 121.4(4)
C2222 C2221 C2226 118.5(5)
C2221 C2222 C2223 120.6(5)
C2221 C2222 H2222 119.8
C2223 C2222 H2222 119.7
C2222 C2223 C2224 120.5(6)
C2222 C2223 H2223 118.7
C2224 C2223 H2223 120.8
C2223 C2224 C2225 119.0(6)
C2223 C2224 H2224 120.6
C2225 C2224 H2224 120.4
C2224 C2225 C2226 121.1(5)
C2224 C2225 H2225 119.5
C2226 C2225 H2225 119.3
C2221 C2226 C2225 120.2(5)
C2221 C2226 H2226 119.9
C2225 C2226 H2226 119.9
Fe2 C201 C2011 130.3(4)
Fe2 C201 C202 71.8(3)
Fe2 C201 C205 69.7(3)
C2011 C201 C202 126.4(5)
C2011 C201 C205 124.6(5)
C202 C201 C205 108.6(4)
C201 C2011 H2011a 110.0
C201 C2011 H2011b 110.5
C201 C2011 H2011c 111.3
H2011a C2011 H2011b 107.7
H2011a C2011 H2011c 108.7
H2011b C2011 H2011c 108.5
Fe2 C202 C201 69.1(3)
Fe2 C202 C2021 133.3(4)
Fe2 C202 C203 70.6(3)
C201 C202 C2021 125.0(5)
C201 C202 C203 108.1(5)
C2021 C202 C203 126.2(5)
C202 C2021 H2021a 110.2
C202 C2021 H2021b 110.2
C202 C2021 H2021c 110.3
H2021a C2021 H2021b 108.7
H2021a C2021 H2021c 108.6
H2021b C2021 H2021c 108.9
Fe2 C203 C202 70.5(3)
Fe2 C203 C2031 133.9(4)
Fe2 C203 C204 69.9(3)
C202 C203 C2031 124.6(5)
C202 C203 C204 107.6(5)
C2031 C203 C204 126.8(5)
C203 C2031 H2031a 111.7
C203 C2031 H2031b 111.6
C203 C2031 H2031c 110.5
H2031a C2031 H2031b 108.3
H2031a C2031 H2031c 107.8
H2031b C2031 H2031c 106.7
Fe2 C204 C203 70.9(3)
Fe2 C204 C2041 133.3(4)
Fe2 C204 C205 69.2(3)
C203 C204 C2041 126.9(5)
C203 C204 C205 108.8(5)
C2041 C204 C205 123.6(5)
C204 C2041 H2041a 110.4
C204 C2041 H2041b 111.2
C204 C2041 H2041c 111.3
H2041a C2041 H2041b 107.4
H2041a C2041 H2041c 107.5
H2041b C2041 H2041c 108.9
Fe2 C205 C201 70.3(3)
Fe2 C205 C204 71.4(4)
Fe2 C205 C2051 127.5(4)
C201 C205 C204 106.9(5)
C201 C205 C2051 125.2(5)
C204 C205 C2051 127.7(5)
C205 C2051 H2051a 109.6
C205 C2051 H2051b 109.1
C205 C2051 H2051c 111.2
H2051a C2051 H2051b 108.5
H2051a C2051 H2051c 108.5
H2051b C2051 H2051c 110.0
Cl11 C10 Cl12 95.1(13)
Cl11 C10 H10a 102.9
Cl11 C10 H10b 105.4
Cl12 C10 H10a 96.9
Cl12 C10 H10b 102.6
H10a C10 H10b 144
Cl21 C20 Cl22 101(2)
Cl21 C20 H20a 130
Cl21 C20 H20b 127
Cl22 C20 H20a 100
Cl22 C20 H20b 99
H20a C20 H20b 93

loop_
_geom_bond_atom_site_label_1
_geom_bond_atom_site_label_2
_geom_bond_distance
Ru1 P11 2.2886(18)
Ru1 P12 2.2882(16)
Ru1 C1 2.019(5)
Ru1 C101 2.224(7)
Ru1 C102 2.235(6)
Ru1 C103 2.254(5)
Ru1 C104 2.244(6)
Ru1 C105 2.239(8)
Fe2 C4 1.898(5)
Fe2 P21 2.1683(19)
Fe2 P22 2.1751(16)
Fe2 C201 2.107(6)
Fe2 C202 2.143(5)
Fe2 C203 2.144(5)
Fe2 C204 2.129(5)
Fe2 C205 2.100(6)
P11 C1111 1.832(6)
P11 C1121 1.849(6)
P11 C1131 1.836(6)
C1111 C1112 1.400(8)
C1111 C1116 1.404(8)
C1112 C1113 1.375(9)
C1112 H1112 .966
C1113 C1114 1.365(9)
C1113 H1113 .968
C1114 C1115 1.381(9)
C1114 H1114 .981
C1115 C1116 1.369(8)
C1115 H1115 .984
C1116 H1116 .978
C1121 C1122 1.370(10)
C1121 C1126 1.402(10)
C1122 C1123 1.395(9)
C1122 H1122 .984
C1123 C1124 1.391(12)
C1123 H1123 .976
C1124 C1125 1.368(12)
C1124 H1124 .971
C1125 C1126 1.375(9)
C1125 H1125 .965
C1126 H1126 .976
C1131 C1132 1.389(8)
C1131 C1136 1.382(9)
C1132 C1133 1.382(8)
C1132 H1132 .972
C1133 C1134 1.375(10)
C1133 H1133 .963
C1134 C1135 1.372(8)
C1134 H1134 .970
C1135 C1136 1.408(8)
C1135 H1135 .980
C1136 H1136 .979
P12 C1211 1.846(6)
P12 C1221 1.854(7)
P12 C1231 1.832(5)
C1211 C1212 1.382(8)
C1211 C1216 1.397(8)
C1212 C1213 1.376(9)
C1212 H1212 .963
C1213 C1214 1.378(9)
C1213 H1213 .976
C1214 C1215 1.381(9)
C1214 H1214 .973
C1215 C1216 1.401(9)
C1215 H1215 .964
C1216 H1216 .981
C1221 C1222 1.387(10)
C1221 C1226 1.394(8)
C1222 C1223 1.390(11)
C1222 H1222 .966
C1223 C1224 1.392(10)
C1223 H1223 .972
C1224 C1225 1.342(12)
C1224 H1224 .964
C1225 C1226 1.409(11)
C1225 H1225 .978
C1226 H1226 .997
C1231 C1232 1.398(8)
C1231 C1236 1.379(9)
C1232 C1233 1.386(8)
C1232 H1232 .967
C1233 C1234 1.383(10)
C1233 H1233 .971
C1234 C1235 1.373(8)
C1234 H1234 .978
C1235 C1236 1.390(8)
C1235 H1235 .989
C1236 H1236 .970
C1 C2 1.226(7)
C2 C3 1.392(7)
C3 C4 1.238(7)
C101 C102 1.412(10)
C101 C105 1.432(9)
C101 H101 .971
C102 C103 1.434(8)
C102 H102 .963
C103 C104 1.429(9)
C103 H103 .962
C104 C105 1.418(10)
C104 H104 .978
C105 H105 .990
P21 C2111 1.843(6)
P21 C2121 1.834(5)
P21 C21 1.875(6)
C2111 C2112 1.410(8)
C2111 C2116 1.389(8)
C2112 C2113 1.376(9)
C2112 H2112 .966
C2113 C2114 1.372(9)
C2113 H2113 .968
C2114 C2115 1.397(9)
C2114 H2114 .970
C2115 C2116 1.367(8)
C2115 H2115 .964
C2116 H2116 .968
C2121 C2122 1.395(9)
C2121 C2126 1.399(9)
C2122 C2123 1.388(8)
C2122 H2122 .966
C2123 C2124 1.389(10)
C2123 H2123 .982
C2124 C2125 1.372(10)
C2124 H2124 .980
C2125 C2126 1.386(8)
C2125 H2125 .965
C2126 H2126 .971
C21 C22 1.520(9)
C21 H21a .960
C21 H21b .968
C22 P22 1.833(6)
C22 H22a .959
C22 H22b .960
P22 C2211 1.839(6)
P22 C2221 1.834(6)
C2211 C2212 1.366(7)
C2211 C2216 1.411(8)
C2212 C2213 1.394(8)
C2212 H2212 .966
C2213 C2214 1.369(9)
C2213 H2213 .974
C2214 C2215 1.368(9)
C2214 H2214 .961
C2215 C2216 1.365(9)
C2215 H2215 .968
C2216 H2216 .969
C2221 C2222 1.389(8)
C2221 C2226 1.405(7)
C2222 C2223 1.400(9)
C2222 H2222 .959
C2223 C2224 1.395(8)
C2223 H2223 .984
C2224 C2225 1.376(9)
C2224 H2224 .962
C2225 C2226 1.396(9)
C2225 H2225 .973
C2226 H2226 .958
C201 C2011 1.500(8)
C201 C202 1.420(8)
C201 C205 1.439(7)
C2011 H2011a .963
C2011 H2011b .957
C2011 H2011c .955
C202 C2021 1.493(8)
C202 C203 1.427(7)
C2021 H2021a .953
C2021 H2021b .956
C2021 H2021c .959
C203 C2031 1.491(8)
C203 C204 1.432(8)
C2031 H2031a .957
C2031 H2031b .958
C2031 H2031c .960
C204 C2041 1.507(8)
C204 C205 1.423(8)
C2041 H2041a .972
C2041 H2041b .953
C2041 H2041c .952
C205 C2051 1.487(9)
C2051 H2051a .951
C2051 H2051b .960
C2051 H2051c .966
Cl11 C10 1.86(3)
Cl12 C10 1.85(3)
C10 H10a .853
C10 H10b .78
Cl21 C20 1.31(4)
Cl22 C20 1.69(4)
C20 H20a 1.07
C20 H20b 1.07
